data_7209397
loop_
_publ_author_name
'Troc, R.'
'Poettgen, R.'
'Hoffmann, R.D.'
'Kaczorowski, D.'
'Tran, V.H.'

_publ_section_title
;
 Crystal structure and physical properties of U Au Si and U Au2
;
_journal_name_full 'Journal of Materials Chemistry'
_journal_page_first 429
_journal_page_last 434
_journal_paper_doi 10.1039/jm9960600429
_journal_volume 6
_journal_year 1996
_chemical_formula_sum 'Au Si U'
_chemical_name_systematic 'U Au Si'
_space_group_IT_number 187
_symmetry_space_group_name_Hall 'P -6 2'
_symmetry_space_group_name_H-M 'P -6 m 2'
_cell_angle_alpha 90
_cell_angle_beta 90
_cell_angle_gamma 120
_cell_formula_units_Z 1
_cell_length_a 4.195
_cell_length_b 4.195
_cell_length_c 3.972
_cell_volume 60.535
_citation_journal_id_ASTM JMACEP
_cod_data_source_file gold_363.cif
_cod_data_source_block Au1Si1U1
_cod_original_cell_volume 60.53462
_cod_original_formula_sum 'Au1 Si1 U1'
_cod_database_code 7209397

loop_
_symmetry_equiv_pos_as_xyz
x,y,z
-x+y,-x,-z
-y,x-y,z
x,y,-z
-x+y,-x,z
-y,x-y,-z
-y,-x,-z
-x+y,y,z
x,x-y,-z
-y,-x,z
-x+y,y,-z
x,x-y,z

loop_
_atom_site_label
_atom_site_type_symbol
_atom_site_fract_x
_atom_site_fract_y
_atom_site_fract_z
_atom_site_occupancy
_atom_site_U_iso_or_equiv
U1 U 0 0 0 1 0.0
Si1 Si 0.3333 0.6667 0.5 1 0.0
Au1 Au 0.6667 0.3333 0.5 1 0.0
